data_1526918
loop_
_publ_author_name
'Wang, Y.C.'
'DiSalvo, F.J.'
'Poduska, K.M.'
'Hoffmann, R.'

_publ_section_title
;
 Structure and physical properties of Ce Sb Te
;
_journal_name_full 'Journal of Alloys Compd.'
_journal_page_first 132
_journal_page_last 139
_journal_volume 314
_journal_year 2001
_chemical_formula_sum 'Ce Sb Te'
_space_group_IT_number 62
_symmetry_space_group_name_Hall '-P 2ac 2n'
_symmetry_space_group_name_H-M 'P n m a'
_cell_angle_alpha 90
_cell_angle_beta 90
_cell_angle_gamma 90
_cell_formula_units_Z 4
_cell_length_a 19.0404
_cell_length_b 4.352
_cell_length_c 4.366
_cell_volume 361.783
_citation_journal_id_ASTM JALCEU
_cod_data_source_file Wang_JALCEU_2001_1136.cif
_cod_data_source_block Ce1Sb1Te1
_cod_original_cell_volume 361.7835
_cod_original_formula_sum 'Ce1 Sb1 Te1'
_cod_database_code 1526918

loop_
_symmetry_equiv_pos_as_xyz
x,y,z
-x+1/2,-y,z+1/2
x+1/2,-y+1/2,-z+1/2
-x,y+1/2,-z
-x,-y,-z
x-1/2,y,-z-1/2
-x-1/2,y-1/2,z-1/2
x,-y-1/2,z

loop_
_atom_site_label
_atom_site_type_symbol
_atom_site_fract_x
_atom_site_fract_y
_atom_site_fract_z
_atom_site_occupancy
_atom_site_U_iso_or_equiv
Sb1 Sb-2 0.50068 0.75 0.2341 1 0.0
Ce1 Ce+4 0.36143 0.25 0.2639 1 0.0
Te1 Te-2 0.18658 0.25 0.2639 1 0.0
